data_7025736
loop_
_publ_author_name
'Dimmer, J\"org-Alexander'
'Hornung, Martin'
'Weigend, Florian'
'Wesemann, Lars'

_publ_section_title
;
 Chalcogen chemistry of group(IV) closo-dodecaborates, synthesis, theory
 and coordination chemistry.
;
_journal_issue 32
_journal_name_full 'Dalton transactions (Cambridge, England : 2003)'
_journal_page_first 7504
_journal_page_last 7512
_journal_paper_doi 10.1039/c003042b
_journal_volume 39
_journal_year 2010
_chemical_formula_moiety 'C54 H63 B11 P4 Pd2 S2 Sn, 3(C H2 Cl2)'
_chemical_formula_sum 'C57 H69 B11 Cl6 P4 Pd2 S2 Sn'
_chemical_formula_weight 1605.27
_chemical_name_systematic
;
?
;
_space_group_IT_number 14
_symmetry_cell_setting monoclinic
_symmetry_space_group_name_Hall '-P 2ybc'
_symmetry_space_group_name_H-M 'P 1 21/c 1'
_atom_sites_solution_hydrogens calculated
_atom_sites_solution_primary direct
_atom_sites_solution_secondary difmap
_audit_creation_method SHELXL-97
_cell_angle_alpha 90.00
_cell_angle_beta 108.542(3)
_cell_angle_gamma 90.00
_cell_formula_units_Z 4
_cell_length_a 15.7694(7)
_cell_length_b 20.8261(11)
_cell_length_c 21.8590(10)
_cell_measurement_reflns_used 43011
_cell_measurement_temperature 173(2)
_cell_measurement_theta_max 59.31
_cell_measurement_theta_min 4.45
_cell_volume 6806.2(6)
_computing_cell_refinement x-Area
_computing_data_collection x-Area
_computing_data_reduction x-Area
_computing_molecular_graphics 'ortep3 for windows'
_computing_structure_refinement 'SHELXL-97 (Sheldrick, 1997)'
_computing_structure_solution 'SHELXS-97 (Sheldrick, 1990)'
_diffrn_ambient_temperature 173(2)
_diffrn_measured_fraction_theta_full 0.987
_diffrn_measured_fraction_theta_max 0.987
_diffrn_measurement_device_type 'Stoe IPDS II 2T'
_diffrn_measurement_method 'omega scans'
_diffrn_radiation_monochromator graphite
_diffrn_radiation_source 'fine-focus sealed tube'
_diffrn_radiation_type MoK\a
_diffrn_radiation_wavelength 0.71073
_diffrn_reflns_av_R_equivalents 0.0959
_diffrn_reflns_av_sigmaI/netI 0.0438
_diffrn_reflns_limit_h_max 18
_diffrn_reflns_limit_h_min -18
_diffrn_reflns_limit_k_max 25
_diffrn_reflns_limit_k_min -25
_diffrn_reflns_limit_l_max 26
_diffrn_reflns_limit_l_min -25
_diffrn_reflns_number 84890
_diffrn_reflns_theta_full 25.35
_diffrn_reflns_theta_max 25.35
_diffrn_reflns_theta_min 5.71
_exptl_absorpt_coefficient_mu 1.315
_exptl_absorpt_correction_T_max 0.8746
_exptl_absorpt_correction_T_min 0.7722
_exptl_absorpt_correction_type numerical
_exptl_absorpt_process_details 'x-red, x-shape'
_exptl_crystal_colour red
_exptl_crystal_density_diffrn 1.567
_exptl_crystal_density_method 'not measured'
_exptl_crystal_description block
_exptl_crystal_F_000 3208
_exptl_crystal_size_max 0.2371
_exptl_crystal_size_mid 0.1795
_exptl_crystal_size_min 0.1292
_refine_diff_density_max 0.994
_refine_diff_density_min -0.965
_refine_diff_density_rms 0.090
_refine_ls_extinction_method none
_refine_ls_goodness_of_fit_ref 1.106
_refine_ls_hydrogen_treatment constr
_refine_ls_matrix_type full
_refine_ls_number_parameters 748
_refine_ls_number_reflns 12293
_refine_ls_number_restraints 0
_refine_ls_restrained_S_all 1.106
_refine_ls_R_factor_all 0.0637
_refine_ls_R_factor_gt 0.0496
_refine_ls_shift/su_max 0.002
_refine_ls_shift/su_mean 0.000
_refine_ls_structure_factor_coef Fsqd
_refine_ls_weighting_details 'calc w=1/[\s^2^(Fo^2^)+(0.0229P)^2^+22.4054P] where P=(Fo^2^+2Fc^2^)/3'
_refine_ls_weighting_scheme calc
_refine_ls_wR_factor_gt 0.0928
_refine_ls_wR_factor_ref 0.0973
_reflns_number_gt 10423
_reflns_number_total 12293
_reflns_threshold_expression >2sigma(I)
_cod_data_source_file c003042b.txt
_cod_data_source_block hornung126
_cod_original_sg_symbol_H-M 'P 21/c'
_cod_database_code 7025736

loop_
_symmetry_equiv_pos_as_xyz
'x, y, z'
'-x, y+1/2, -z+1/2'
'-x, -y, -z'
'x, -y-1/2, z-1/2'

loop_
_atom_site_label
_atom_site_type_symbol
_atom_site_fract_x
_atom_site_fract_y
_atom_site_fract_z
_atom_site_U_iso_or_equiv
_atom_site_adp_type
_atom_site_occupancy
_atom_site_symmetry_multiplicity
_atom_site_calc_flag
_atom_site_refinement_flags
Pd1 Pd 0.63703(2) 0.163271(17) 0.923838(17) 0.02593(9) Uani 1 1 d .
Pd2 Pd 0.81212(2) 0.242389(16) 0.970885(16) 0.02323(9) Uani 1 1 d .
Sn1 Sn 0.75202(2) 0.143503(15) 1.071283(15) 0.02693(9) Uani 1 1 d .
S2 S 0.68428(8) 0.24322(6) 1.00475(6) 0.0274(2) Uani 1 1 d .
P2 P 0.49420(9) 0.20145(7) 0.89304(6) 0.0336(3) Uani 1 1 d .
P4 P 0.94480(8) 0.23292(6) 0.95131(6) 0.0287(3) Uani 1 1 d .
P1 P 0.60597(9) 0.08352(6) 0.84843(6) 0.0311(3) Uani 1 1 d .
P3 P 0.82447(9) 0.35128(6) 0.97451(6) 0.0282(3) Uani 1 1 d .
S1 S 0.78862(8) 0.13068(5) 0.96706(6) 0.0268(2) Uani 1 1 d .
C311 C 0.8907(4) 0.3775(2) 1.0539(2) 0.0338(11) Uani 1 1 d .
C221 C 0.4658(3) 0.2330(3) 0.9608(3) 0.0394(13) Uani 1 1 d .
C321 C 0.7191(4) 0.3936(2) 0.9566(3) 0.0370(12) Uani 1 1 d .
C316 C 0.9465(4) 0.4312(3) 1.0647(3) 0.0442(13) Uani 1 1 d .
H316 H 0.9499 0.4553 1.0298 0.053 Uiso 1 1 calc R
C111 C 0.6270(3) 0.1077(2) 0.7751(2) 0.0319(11) Uani 1 1 d .
C121 C 0.6712(4) 0.0119(2) 0.8773(3) 0.0410(13) Uani 1 1 d .
C431 C 0.9677(4) 0.2929(3) 0.8982(3) 0.0373(12) Uani 1 1 d .
H43A H 1.0257 0.2839 0.8935 0.045 Uiso 1 1 calc R
H43B H 0.9232 0.2891 0.8560 0.045 Uiso 1 1 calc R
C332 C 0.9675(4) 0.3616(2) 0.9217(3) 0.0367(12) Uani 1 1 d .
H33A H 0.9924 0.3894 0.8961 0.044 Uiso 1 1 calc R
H33B H 1.0061 0.3642 0.9661 0.044 Uiso 1 1 calc R
C331 C 0.8739(4) 0.3867(2) 0.9178(2) 0.0344(11) Uani 1 1 d .
H33C H 0.8338 0.3794 0.8745 0.041 Uiso 1 1 calc R
H33D H 0.8779 0.4328 0.9248 0.041 Uiso 1 1 calc R
C216 C 0.5309(4) 0.2745(3) 0.7986(3) 0.0418(13) Uani 1 1 d .
H216 H 0.5868 0.2550 0.8124 0.050 Uiso 1 1 calc R
B1 B 0.6922(4) 0.1524(3) 1.1563(3) 0.0323(13) Uani 1 1 d .
H1 H 0.6391 0.1888 1.1468 0.039 Uiso 1 1 calc R
B6 B 0.7664(4) 0.1404(3) 1.2345(3) 0.0337(13) Uani 1 1 d .
H6 H 0.7596 0.1706 1.2740 0.040 Uiso 1 1 calc R
C421 C 0.9603(3) 0.1569(2) 0.9167(3) 0.0347(12) Uani 1 1 d .
C411 C 1.0352(3) 0.2393(2) 1.0274(3) 0.0341(11) Uani 1 1 d .
C422 C 0.9184(4) 0.1453(3) 0.8521(3) 0.0456(14) Uani 1 1 d .
H422 H 0.8862 0.1779 0.8257 0.055 Uiso 1 1 calc R
C212 C 0.3871(4) 0.2920(3) 0.8096(3) 0.0495(15) Uani 1 1 d .
H212 H 0.3446 0.2832 0.8298 0.059 Uiso 1 1 calc R
C231 C 0.4069(4) 0.1420(3) 0.8592(3) 0.0447(14) Uani 1 1 d .
H23A H 0.4060 0.1117 0.8926 0.054 Uiso 1 1 calc R
H23B H 0.3493 0.1635 0.8450 0.054 Uiso 1 1 calc R
C211 C 0.4694(3) 0.2616(3) 0.8302(2) 0.0360(12) Uani 1 1 d .
C426 C 1.0079(4) 0.1065(3) 0.9555(3) 0.0436(13) Uani 1 1 d .
H426 H 1.0361 0.1133 0.9994 0.052 Uiso 1 1 calc R
C116 C 0.6851(4) 0.1579(3) 0.7769(3) 0.0392(12) Uani 1 1 d .
H116 H 0.7152 0.1773 0.8162 0.047 Uiso 1 1 calc R
B5 B 0.8151(4) 0.1735(3) 1.1790(3) 0.0315(12) Uani 1 1 d .
H5 H 0.8394 0.2234 1.1833 0.038 Uiso 1 1 calc R
C312 C 0.8882(4) 0.3421(3) 1.1071(3) 0.0470(14) Uani 1 1 d .
H312 H 0.8533 0.3052 1.1011 0.056 Uiso 1 1 calc R
C115 C 0.6994(4) 0.1798(3) 0.7211(3) 0.0451(14) Uani 1 1 d .
H115 H 0.7388 0.2136 0.7232 0.054 Uiso 1 1 calc R
C214 C 0.4291(4) 0.3468(3) 0.7270(3) 0.0525(16) Uani 1 1 d .
H214 H 0.4156 0.3751 0.6923 0.063 Uiso 1 1 calc R
C412 C 1.1182(4) 0.2638(3) 1.0313(3) 0.0474(14) Uani 1 1 d .
H412 H 1.1294 0.2778 0.9942 0.057 Uiso 1 1 calc R
B2 B 0.6766(5) 0.0701(3) 1.1143(3) 0.0396(14) Uani 1 1 d .
H2 H 0.6137 0.0549 1.0781 0.048 Uiso 1 1 calc R
C215 C 0.5101(5) 0.3161(3) 0.7466(3) 0.0518(15) Uani 1 1 d .
H215 H 0.5512 0.3233 0.7250 0.062 Uiso 1 1 calc R
C131 C 0.4913(4) 0.0538(3) 0.8227(3) 0.0456(14) Uani 1 1 d .
H13A H 0.4838 0.0244 0.7869 0.055 Uiso 1 1 calc R
H13B H 0.4820 0.0295 0.8579 0.055 Uiso 1 1 calc R
C226 C 0.4670(4) 0.1903(3) 1.0099(3) 0.0506(15) Uani 1 1 d .
H226 H 0.4812 0.1474 1.0063 0.061 Uiso 1 1 calc R
C213 C 0.3675(4) 0.3357(3) 0.7588(3) 0.0533(16) Uani 1 1 d .
H213 H 0.3131 0.3573 0.7463 0.064 Uiso 1 1 calc R
C222 C 0.4470(5) 0.2962(3) 0.9673(3) 0.0577(17) Uani 1 1 d .
H222 H 0.4468 0.3254 0.9351 0.069 Uiso 1 1 calc R
C114 C 0.6561(5) 0.1521(3) 0.6631(3) 0.0541(16) Uani 1 1 d .
H114 H 0.6655 0.1669 0.6257 0.065 Uiso 1 1 calc R
C416 C 1.0207(4) 0.2194(3) 1.0834(3) 0.0473(14) Uani 1 1 d .
H416 H 0.9650 0.2031 1.0813 0.057 Uiso 1 1 calc R
C112 C 0.5827(5) 0.0802(3) 0.7159(3) 0.0522(16) Uani 1 1 d .
H112 H 0.5424 0.0468 0.7130 0.063 Uiso 1 1 calc R
C415 C 1.0872(5) 0.2231(4) 1.1426(3) 0.0607(18) Uani 1 1 d .
H415 H 1.0763 0.2096 1.1800 0.073 Uiso 1 1 calc R
B10 B 0.8735(5) 0.1134(3) 1.2334(3) 0.0386(14) Uani 1 1 d .
H10 H 0.9355 0.1264 1.2717 0.046 Uiso 1 1 calc R
C425 C 1.0129(4) 0.0476(3) 0.9289(4) 0.0538(17) Uani 1 1 d .
H425 H 1.0448 0.0146 0.9548 0.065 Uiso 1 1 calc R
B7 B 0.6862(5) 0.0808(3) 1.1970(3) 0.0388(14) Uani 1 1 d .
H7 H 0.6269 0.0723 1.2120 0.047 Uiso 1 1 calc R
B4 B 0.8756(4) 0.1044(3) 1.1530(3) 0.0331(13) Uani 1 1 d .
H4 H 0.9377 0.1107 1.1409 0.040 Uiso 1 1 calc R
B9 B 0.8587(5) 0.0361(3) 1.1961(3) 0.0404(15) Uani 1 1 d .
H9 H 0.9110 -0.0009 1.2109 0.049 Uiso 1 1 calc R
C423 C 0.9241(5) 0.0846(3) 0.8263(3) 0.0560(18) Uani 1 1 d .
H423 H 0.8956 0.0769 0.7826 0.067 Uiso 1 1 calc R
B3 B 0.7905(5) 0.0409(3) 1.1141(3) 0.0369(14) Uani 1 1 d .
H3 H 0.7994 0.0072 1.0779 0.044 Uiso 1 1 calc R
B11 B 0.7940(5) 0.0584(3) 1.2460(3) 0.0411(15) Uani 1 1 d .
H11 H 0.8046 0.0354 1.2931 0.049 Uiso 1 1 calc R
C132 C 0.4200(4) 0.1052(3) 0.8022(3) 0.0465(15) Uani 1 1 d .
H13C H 0.3638 0.0854 0.7777 0.056 Uiso 1 1 calc R
H13D H 0.4362 0.1353 0.7739 0.056 Uiso 1 1 calc R
C126 C 0.7314(4) -0.0118(3) 0.8495(3) 0.0499(15) Uani 1 1 d .
H126 H 0.7396 0.0086 0.8139 0.060 Uiso 1 1 calc R
C315 C 0.9968(4) 0.4492(3) 1.1264(3) 0.0525(16) Uani 1 1 d .
H315 H 1.0345 0.4846 1.1331 0.063 Uiso 1 1 calc R
C326 C 0.6931(5) 0.4237(3) 1.0036(3) 0.0541(16) Uani 1 1 d .
H326 H 0.7312 0.4244 1.0460 0.065 Uiso 1 1 calc R
C313 C 0.9364(5) 0.3608(3) 1.1684(3) 0.0611(19) Uani 1 1 d .
H313 H 0.9325 0.3373 1.2036 0.073 Uiso 1 1 calc R
C122 C 0.6584(6) -0.0194(3) 0.9297(3) 0.0622(19) Uani 1 1 d .
H122 H 0.6175 -0.0034 0.9486 0.075 Uiso 1 1 calc R
B8 B 0.7429(5) 0.0168(3) 1.1729(3) 0.0446(17) Uani 1 1 d .
H8 H 0.7203 -0.0332 1.1723 0.054 Uiso 1 1 calc R
C322 C 0.6602(4) 0.3936(3) 0.8936(3) 0.0559(17) Uani 1 1 d .
H322 H 0.6764 0.3732 0.8611 0.067 Uiso 1 1 calc R
C225 C 0.4474(4) 0.2105(4) 1.0641(3) 0.0599(18) Uani 1 1 d .
H225 H 0.4473 0.1812 1.0962 0.072 Uiso 1 1 calc R
C113 C 0.5988(6) 0.1027(4) 0.6606(3) 0.066(2) Uani 1 1 d .
H113 H 0.5697 0.0835 0.6210 0.079 Uiso 1 1 calc R
C424 C 0.9711(5) 0.0370(3) 0.8646(4) 0.0568(18) Uani 1 1 d .
H424 H 0.9749 -0.0032 0.8470 0.068 Uiso 1 1 calc R
C224 C 0.4284(5) 0.2725(5) 1.0702(3) 0.068(2) Uani 1 1 d .
H224 H 0.4154 0.2860 1.1069 0.082 Uiso 1 1 calc R
C124 C 0.7665(6) -0.0976(3) 0.9258(4) 0.069(2) Uani 1 1 d .
H124 H 0.7982 -0.1348 0.9419 0.083 Uiso 1 1 calc R
C314 C 0.9902(5) 0.4137(3) 1.1780(3) 0.0618(19) Uani 1 1 d .
H314 H 1.0228 0.4260 1.2198 0.074 Uiso 1 1 calc R
C223 C 0.4278(6) 0.3169(4) 1.0227(4) 0.078(2) Uani 1 1 d .
H223 H 0.4150 0.3598 1.0274 0.094 Uiso 1 1 calc R
C123 C 0.7060(7) -0.0740(3) 0.9536(4) 0.076(2) Uani 1 1 d .
H123 H 0.6974 -0.0952 0.9886 0.091 Uiso 1 1 calc R
C325 C 0.6091(6) 0.4535(4) 0.9879(4) 0.075(2) Uani 1 1 d .
H325 H 0.5914 0.4735 1.0199 0.091 Uiso 1 1 calc R
C414 C 1.1689(5) 0.2466(3) 1.1453(4) 0.066(2) Uani 1 1 d .
H414 H 1.2143 0.2484 1.1848 0.079 Uiso 1 1 calc R
C323 C 0.5781(5) 0.4234(4) 0.8792(4) 0.071(2) Uani 1 1 d .
H323 H 0.5394 0.4230 0.8370 0.085 Uiso 1 1 calc R
C324 C 0.5533(5) 0.4532(4) 0.9255(4) 0.069(2) Uani 1 1 d .
H324 H 0.4980 0.4735 0.9150 0.083 Uiso 1 1 calc R
C125 C 0.7803(5) -0.0669(3) 0.8751(4) 0.067(2) Uani 1 1 d .
H125 H 0.8225 -0.0826 0.8573 0.080 Uiso 1 1 calc R
C413 C 1.1852(4) 0.2676(3) 1.0911(4) 0.0614(19) Uani 1 1 d .
H413 H 1.2409 0.2844 1.0939 0.074 Uiso 1 1 calc R
Cl2 Cl 0.22129(14) 0.19869(9) 0.92160(9) 0.0696(5) Uani 1 1 d .
Cl1 Cl 0.15551(18) 0.17626(13) 0.78497(11) 0.1032(8) Uani 1 1 d .
C1 C 0.1639(5) 0.1454(3) 0.8603(4) 0.0629(19) Uani 1 1 d .
H1A H 0.1953 0.1047 0.8663 0.076 Uiso 1 1 calc R
H1B H 0.1044 0.1377 0.8629 0.076 Uiso 1 1 calc R
Cl4 Cl 0.34493(16) 0.08934(12) 0.63533(10) 0.0851(6) Uani 1 1 d .
Cl3 Cl 0.18040(18) 0.06275(11) 0.53547(15) 0.1114(9) Uani 1 1 d .
Cl6 Cl 0.7788(2) 0.98103(14) 0.68333(17) 0.1228(10) Uani 1 1 d .
Cl5 Cl 0.8343(3) 0.85509(16) 0.6585(3) 0.177(2) Uani 1 1 d .
C2 C 0.2355(7) 0.0636(4) 0.6142(5) 0.097(3) Uani 1 1 d .
H2A H 0.2349 0.0206 0.6309 0.116 Uiso 1 1 calc R
H2B H 0.2035 0.0912 0.6351 0.116 Uiso 1 1 calc R
C3 C 0.8680(8) 0.9285(5) 0.6841(8) 0.142(5) Uani 1 1 d .
H3A H 0.9002 0.9464 0.6570 0.170 Uiso 1 1 calc R
H3B H 0.9092 0.9259 0.7277 0.170 Uiso 1 1 calc R

loop_
_atom_site_aniso_label
_atom_site_aniso_U_11
_atom_site_aniso_U_22
_atom_site_aniso_U_33
_atom_site_aniso_U_23
_atom_site_aniso_U_13
_atom_site_aniso_U_12
Pd1 0.02684(19) 0.02880(19) 0.02291(18) -0.00128(14) 0.00896(15) -0.00373(15)
Pd2 0.02482(18) 0.02335(18) 0.02160(17) -0.00104(14) 0.00748(14) -0.00063(14)
Sn1 0.03157(18) 0.02853(17) 0.02213(16) 0.00158(13) 0.01059(14) -0.00099(14)
S2 0.0291(6) 0.0289(6) 0.0249(6) -0.0020(5) 0.0096(5) 0.0012(5)
P2 0.0254(7) 0.0471(8) 0.0291(7) 0.0019(6) 0.0101(6) -0.0020(6)
P4 0.0286(6) 0.0289(6) 0.0305(6) 0.0004(5) 0.0122(5) -0.0005(5)
P1 0.0385(7) 0.0296(7) 0.0263(6) -0.0039(5) 0.0116(6) -0.0099(6)
P3 0.0323(7) 0.0248(6) 0.0268(6) -0.0002(5) 0.0085(5) -0.0012(5)
S1 0.0296(6) 0.0252(6) 0.0272(6) -0.0011(5) 0.0113(5) 0.0000(5)
C311 0.040(3) 0.030(3) 0.029(3) -0.004(2) 0.008(2) -0.004(2)
C221 0.026(3) 0.061(4) 0.033(3) 0.001(3) 0.011(2) -0.003(3)
C321 0.039(3) 0.025(3) 0.049(3) 0.004(2) 0.017(3) 0.004(2)
C316 0.052(4) 0.035(3) 0.043(3) 0.000(2) 0.011(3) -0.007(3)
C111 0.036(3) 0.030(3) 0.029(3) 0.000(2) 0.011(2) -0.001(2)
C121 0.058(4) 0.027(3) 0.032(3) -0.003(2) 0.007(3) -0.009(3)
C431 0.041(3) 0.040(3) 0.035(3) 0.003(2) 0.019(2) -0.003(2)
C332 0.043(3) 0.034(3) 0.036(3) 0.004(2) 0.017(2) -0.007(2)
C331 0.041(3) 0.028(3) 0.033(3) 0.002(2) 0.011(2) -0.001(2)
C216 0.040(3) 0.050(3) 0.040(3) 0.004(3) 0.019(3) 0.005(3)
B1 0.041(3) 0.035(3) 0.026(3) 0.000(2) 0.019(3) 0.003(3)
B6 0.045(3) 0.033(3) 0.028(3) 0.001(2) 0.018(3) 0.003(3)
C421 0.031(3) 0.033(3) 0.046(3) -0.006(2) 0.020(2) 0.000(2)
C411 0.029(3) 0.028(3) 0.042(3) 0.001(2) 0.007(2) 0.005(2)
C422 0.043(3) 0.050(3) 0.048(3) -0.013(3) 0.020(3) -0.001(3)
C212 0.034(3) 0.074(4) 0.041(3) 0.007(3) 0.011(3) 0.000(3)
C231 0.032(3) 0.061(4) 0.042(3) -0.001(3) 0.014(3) -0.012(3)
C211 0.029(3) 0.049(3) 0.029(3) 0.000(2) 0.008(2) 0.002(2)
C426 0.040(3) 0.037(3) 0.056(4) -0.001(3) 0.018(3) 0.003(2)
C116 0.047(3) 0.041(3) 0.031(3) -0.004(2) 0.015(2) -0.010(3)
B5 0.044(3) 0.030(3) 0.022(3) -0.001(2) 0.013(3) -0.006(3)
C312 0.067(4) 0.036(3) 0.033(3) -0.004(2) 0.008(3) -0.014(3)
C115 0.056(4) 0.041(3) 0.045(3) 0.004(3) 0.027(3) -0.007(3)
C214 0.059(4) 0.060(4) 0.036(3) 0.010(3) 0.012(3) 0.010(3)
C412 0.034(3) 0.043(3) 0.063(4) 0.002(3) 0.011(3) 0.004(3)
B2 0.052(4) 0.034(3) 0.037(3) 0.000(3) 0.021(3) -0.014(3)
C215 0.059(4) 0.063(4) 0.039(3) 0.012(3) 0.024(3) 0.003(3)
C131 0.049(3) 0.051(3) 0.040(3) -0.012(3) 0.020(3) -0.028(3)
C226 0.044(3) 0.073(4) 0.037(3) 0.005(3) 0.016(3) -0.001(3)
C213 0.040(3) 0.068(4) 0.043(3) 0.012(3) 0.000(3) 0.010(3)
C222 0.068(4) 0.065(4) 0.050(4) 0.000(3) 0.031(3) 0.003(4)
C114 0.074(5) 0.057(4) 0.039(3) 0.007(3) 0.027(3) 0.001(3)
C416 0.033(3) 0.065(4) 0.040(3) 0.003(3) 0.006(3) -0.001(3)
C112 0.072(4) 0.052(4) 0.033(3) -0.004(3) 0.018(3) -0.021(3)
C415 0.059(4) 0.078(5) 0.034(3) -0.001(3) 0.000(3) 0.007(4)
B10 0.044(4) 0.044(4) 0.027(3) 0.003(3) 0.010(3) 0.005(3)
C425 0.055(4) 0.037(3) 0.083(5) 0.004(3) 0.040(4) 0.004(3)
B7 0.047(4) 0.038(3) 0.040(3) 0.003(3) 0.026(3) -0.004(3)
B4 0.032(3) 0.037(3) 0.032(3) 0.006(2) 0.013(3) 0.009(3)
B9 0.057(4) 0.033(3) 0.037(3) 0.010(3) 0.022(3) 0.012(3)
C423 0.061(4) 0.056(4) 0.061(4) -0.029(3) 0.035(4) -0.017(3)
B3 0.056(4) 0.026(3) 0.036(3) 0.000(2) 0.023(3) 0.002(3)
B11 0.062(4) 0.034(3) 0.034(3) 0.007(3) 0.026(3) 0.004(3)
C132 0.032(3) 0.068(4) 0.037(3) -0.007(3) 0.008(2) -0.020(3)
C126 0.047(3) 0.040(3) 0.058(4) 0.000(3) 0.009(3) 0.001(3)
C315 0.053(4) 0.041(3) 0.059(4) -0.018(3) 0.011(3) -0.017(3)
C326 0.065(4) 0.052(4) 0.052(4) 0.014(3) 0.027(3) 0.022(3)
C313 0.098(6) 0.048(4) 0.028(3) -0.004(3) 0.005(3) -0.012(4)
C122 0.108(6) 0.038(3) 0.043(4) 0.007(3) 0.027(4) 0.001(4)
B8 0.074(5) 0.027(3) 0.045(4) -0.001(3) 0.037(4) -0.006(3)
C322 0.041(3) 0.061(4) 0.055(4) -0.017(3) 0.000(3) 0.008(3)
C225 0.051(4) 0.099(6) 0.034(3) 0.006(3) 0.019(3) -0.003(4)
C113 0.093(6) 0.074(5) 0.029(3) -0.008(3) 0.017(3) -0.028(4)
C424 0.067(4) 0.037(3) 0.084(5) -0.015(3) 0.050(4) -0.005(3)
C224 0.057(4) 0.117(7) 0.037(4) -0.010(4) 0.023(3) -0.008(4)
C124 0.078(5) 0.035(3) 0.067(5) 0.004(3) -0.015(4) -0.002(3)
C314 0.084(5) 0.050(4) 0.033(3) -0.015(3) -0.007(3) -0.007(4)
C223 0.096(6) 0.082(5) 0.066(5) -0.021(4) 0.039(5) 0.011(5)
C123 0.129(8) 0.036(4) 0.052(4) 0.007(3) 0.012(5) -0.003(4)
C325 0.083(6) 0.080(5) 0.082(6) 0.019(4) 0.053(5) 0.037(5)
C414 0.051(4) 0.059(4) 0.065(5) -0.007(4) -0.014(4) 0.012(3)
C323 0.052(4) 0.065(5) 0.079(5) -0.010(4) -0.004(4) 0.016(4)
C324 0.054(4) 0.058(4) 0.098(6) 0.016(4) 0.028(4) 0.030(4)
C125 0.058(4) 0.047(4) 0.084(5) -0.006(4) 0.007(4) 0.007(3)
C413 0.031(3) 0.050(4) 0.088(5) -0.008(4) -0.002(3) -0.003(3)
Cl2 0.0817(13) 0.0681(11) 0.0622(11) 0.0064(9) 0.0276(10) 0.0101(10)
Cl1 0.0996(17) 0.1113(18) 0.0689(13) 0.0228(13) -0.0153(12) -0.0247(15)
C1 0.051(4) 0.058(4) 0.088(5) 0.014(4) 0.034(4) -0.002(3)
Cl4 0.0814(14) 0.0977(16) 0.0662(12) -0.0007(11) 0.0094(11) -0.0122(12)
Cl3 0.0951(17) 0.0699(14) 0.129(2) -0.0196(14) -0.0205(15) 0.0129(13)
Cl6 0.142(3) 0.1024(19) 0.145(3) -0.0400(18) 0.075(2) -0.0009(18)
Cl5 0.136(3) 0.096(2) 0.348(6) -0.075(3) 0.148(4) -0.037(2)
C2 0.120(8) 0.065(5) 0.110(7) 0.009(5) 0.043(6) -0.033(5)
C3 0.097(8) 0.098(8) 0.257(17) -0.057(9) 0.092(10) -0.018(6)

loop_
_atom_type_symbol
_atom_type_description
_atom_type_scat_dispersion_real
_atom_type_scat_dispersion_imag
_atom_type_scat_source
C C 0.0033 0.0016 'International Tables Vol C Tables 4.2.6.8 and 6.1.1.4'
H H 0.0000 0.0000 'International Tables Vol C Tables 4.2.6.8 and 6.1.1.4'
B B 0.0013 0.0007 'International Tables Vol C Tables 4.2.6.8 and 6.1.1.4'
Pd Pd -0.9988 1.0072 'International Tables Vol C Tables 4.2.6.8 and 6.1.1.4'
S S 0.1246 0.1234 'International Tables Vol C Tables 4.2.6.8 and 6.1.1.4'
Sn Sn -0.6537 1.4246 'International Tables Vol C Tables 4.2.6.8 and 6.1.1.4'
P P 0.1023 0.0942 'International Tables Vol C Tables 4.2.6.8 and 6.1.1.4'
Cl Cl 0.1484 0.1585 'International Tables Vol C Tables 4.2.6.8 and 6.1.1.4'

loop_
_geom_angle_atom_site_label_1
_geom_angle_atom_site_label_2
_geom_angle_atom_site_label_3
_geom_angle
P2 Pd1 P1 94.34(5)
P2 Pd1 S2 91.26(5)
P1 Pd1 S2 174.37(5)
P2 Pd1 S1 173.31(5)
P1 Pd1 S1 92.12(5)
S2 Pd1 S1 82.30(4)
P2 Pd1 Pd2 127.26(4)
P1 Pd1 Pd2 126.25(4)
S2 Pd1 Pd2 48.92(3)
S1 Pd1 Pd2 48.79(3)
P2 Pd1 Sn1 122.38(4)
P1 Pd1 Sn1 124.05(4)
S2 Pd1 Sn1 52.59(3)
S1 Pd1 Sn1 51.86(3)
Pd2 Pd1 Sn1 64.648(11)
P4 Pd2 P3 91.11(5)
P4 Pd2 S1 92.96(4)
P3 Pd2 S1 175.86(5)
P4 Pd2 S2 171.66(5)
P3 Pd2 S2 93.09(4)
S1 Pd2 S2 82.97(4)
P4 Pd2 Pd1 131.91(4)
P3 Pd2 Pd1 126.82(4)
S1 Pd2 Pd1 49.34(3)
S2 Pd2 Pd1 49.25(3)
B2 Sn1 B4 82.6(2)
B2 Sn1 B5 82.9(2)
B4 Sn1 B5 48.3(2)
B2 Sn1 B3 48.2(2)
B4 Sn1 B3 47.6(2)
B5 Sn1 B3 82.4(2)
B2 Sn1 B1 48.8(2)
B4 Sn1 B1 82.5(2)
B5 Sn1 B1 47.8(2)
B3 Sn1 B1 82.7(2)
B2 Sn1 S1 126.09(16)
B4 Sn1 S1 106.13(14)
B5 Sn1 S1 142.15(15)
B3 Sn1 S1 99.15(15)
B1 Sn1 S1 169.96(16)
B2 Sn1 S2 126.17(18)
B4 Sn1 S2 144.36(16)
B5 Sn1 S2 108.83(15)
B3 Sn1 S2 167.59(17)
B1 Sn1 S2 100.71(15)
S1 Sn1 S2 75.44(4)
B2 Sn1 Pd1 107.22(17)
B4 Sn1 Pd1 152.77(14)
B5 Sn1 Pd1 155.64(15)
B3 Sn1 Pd1 121.07(16)
B1 Sn1 Pd1 123.34(15)
S1 Sn1 Pd1 47.39(3)
S2 Sn1 Pd1 47.21(3)
Pd2 S2 Pd1 81.83(4)
Pd2 S2 Sn1 85.91(4)
Pd1 S2 Sn1 80.20(4)
C221 P2 C211 108.8(3)
C221 P2 C231 103.2(3)
C211 P2 C231 102.1(3)
C221 P2 Pd1 111.39(18)
C211 P2 Pd1 114.89(17)
C231 P2 Pd1 115.5(2)
C421 P4 C431 104.8(2)
C421 P4 C411 106.0(2)
C431 P4 C411 106.0(3)
C421 P4 Pd2 114.25(17)
C431 P4 Pd2 116.24(19)
C411 P4 Pd2 108.81(17)
C111 P1 C121 107.2(3)
C111 P1 C131 105.3(3)
C121 P1 C131 103.0(3)
C111 P1 Pd1 112.31(17)
C121 P1 Pd1 112.40(18)
C131 P1 Pd1 115.8(2)
C311 P3 C321 105.8(3)
C311 P3 C331 106.9(2)
C321 P3 C331 102.6(2)
C311 P3 Pd2 110.63(17)
C321 P3 Pd2 114.56(18)
C331 P3 Pd2 115.58(17)
Pd2 S1 Pd1 81.87(4)
Pd2 S1 Sn1 86.69(4)
Pd1 S1 Sn1 80.76(4)
C312 C311 C316 117.8(5)
C312 C311 P3 119.0(4)
C316 C311 P3 123.2(4)
C222 C221 C226 119.2(5)
C222 C221 P2 123.7(4)
C226 C221 P2 117.1(5)
C326 C321 C322 118.4(5)
C326 C321 P3 122.2(5)
C322 C321 P3 119.3(4)
C315 C316 C311 121.2(5)
C116 C111 C112 118.1(5)
C116 C111 P1 119.5(4)
C112 C111 P1 122.2(4)
C126 C121 C122 120.0(6)
C126 C121 P1 122.7(4)
C122 C121 P1 117.4(5)
C332 C431 P4 114.2(4)
C431 C332 C331 113.9(4)
C332 C331 P3 115.8(4)
C215 C216 C211 120.8(6)
B7 B1 B6 60.8(4)
B7 B1 B5 106.3(4)
B6 B1 B5 57.9(3)
B7 B1 B2 57.7(3)
B6 B1 B2 106.4(4)
B5 B1 B2 107.3(4)
B7 B1 Sn1 115.8(3)
B6 B1 Sn1 116.7(3)
B5 B1 Sn1 65.8(2)
B2 B1 Sn1 64.8(2)
B1 B6 B11 109.6(4)
B1 B6 B5 65.0(3)
B11 B6 B5 109.5(4)
B1 B6 B7 59.6(3)
B11 B6 B7 59.7(4)
B5 B6 B7 110.9(4)
B1 B6 B10 111.8(4)
B11 B6 B10 60.3(4)
B5 B6 B10 59.7(3)
B7 B6 B10 108.2(4)
C422 C421 C426 118.7(5)
C422 C421 P4 119.9(4)
C426 C421 P4 121.2(4)
C416 C411 C412 118.5(5)
C416 C411 P4 119.1(4)
C412 C411 P4 122.4(4)
C421 C422 C423 120.0(6)
C211 C212 C213 120.4(6)
C132 C231 P2 113.0(4)
C216 C211 C212 118.7(5)
C216 C211 P2 119.9(4)
C212 C211 P2 121.2(4)
C425 C426 C421 120.2(6)
C111 C116 C115 121.1(5)
B10 B5 B6 60.6(3)
B10 B5 B1 106.4(4)
B6 B5 B1 57.2(3)
B10 B5 B4 57.7(3)
B6 B5 B4 106.1(4)
B1 B5 B4 108.3(4)
B10 B5 Sn1 117.0(3)
B6 B5 Sn1 116.7(4)
B1 B5 Sn1 66.4(2)
B4 B5 Sn1 65.8(2)
C313 C312 C311 121.0(6)
C114 C115 C116 120.3(6)
C215 C214 C213 119.9(6)
C411 C412 C413 119.8(6)
B8 B2 B7 60.1(4)
B8 B2 B3 57.2(3)
B7 B2 B3 105.5(5)
B8 B2 B1 104.9(4)
B7 B2 B1 56.4(3)
B3 B2 B1 108.0(4)
B8 B2 Sn1 116.6(4)
B7 B2 Sn1 116.2(4)
B3 B2 Sn1 66.5(3)
B1 B2 Sn1 66.5(2)
C214 C215 C216 120.3(6)
C132 C131 P1 114.9(4)
C225 C226 C221 121.0(7)
C214 C213 C212 119.8(6)
C221 C222 C223 119.8(7)
C113 C114 C115 119.4(6)
C411 C416 C415 121.5(6)
C111 C112 C113 119.7(6)
C414 C415 C416 119.0(7)
B5 B10 B4 65.1(3)
B5 B10 B11 108.5(5)
B4 B10 B11 108.7(5)
B5 B10 B6 59.7(3)
B4 B10 B6 111.2(4)
B11 B10 B6 59.1(4)
B5 B10 B9 111.4(4)
B4 B10 B9 59.6(3)
B11 B10 B9 59.7(4)
B6 B10 B9 107.6(5)
C424 C425 C426 120.4(6)
B1 B7 B11 109.6(4)
B1 B7 B6 59.7(3)
B11 B7 B6 59.7(4)
B1 B7 B8 111.9(4)
B11 B7 B8 60.1(4)
B6 B7 B8 108.0(5)
B1 B7 B2 65.9(3)
B11 B7 B2 109.8(4)
B6 B7 B2 112.0(4)
B8 B7 B2 59.5(4)
B9 B4 B10 60.4(3)
B9 B4 B3 58.0(3)
B10 B4 B3 106.6(4)
B9 B4 B5 105.8(4)
B10 B4 B5 57.2(3)
B3 B4 B5 108.2(4)
B9 B4 Sn1 117.2(4)
B10 B4 Sn1 116.5(3)
B3 B4 Sn1 66.2(3)
B5 B4 Sn1 65.8(2)
B4 B9 B11 109.2(4)
B4 B9 B3 64.1(3)
B11 B9 B3 108.9(5)
B4 B9 B8 110.1(4)
B11 B9 B8 59.8(4)
B3 B9 B8 59.2(4)
B4 B9 B10 60.0(3)
B11 B9 B10 60.0(4)
B3 B9 B10 111.1(4)
B8 B9 B10 107.9(4)
C424 C423 C422 120.3(6)
B8 B3 B9 60.5(4)
B8 B3 B4 106.2(4)
B9 B3 B4 57.9(3)
B8 B3 B2 57.6(4)
B9 B3 B2 106.5(4)
B4 B3 B2 108.2(4)
B8 B3 Sn1 115.9(4)
B9 B3 Sn1 116.9(4)
B4 B3 Sn1 66.1(2)
B2 B3 Sn1 65.3(3)
B6 B11 B7 60.6(4)
B6 B11 B8 108.9(5)
B7 B11 B8 60.4(4)
B6 B11 B9 109.3(4)
B7 B11 B9 109.1(4)
B8 B11 B9 60.2(4)
B6 B11 B10 60.6(3)
B7 B11 B10 109.1(4)
B8 B11 B10 108.4(4)
B9 B11 B10 60.3(4)
C131 C132 C231 113.1(5)
C121 C126 C125 119.4(7)
C314 C315 C316 119.0(6)
C321 C326 C325 120.2(7)
C314 C313 C312 120.3(6)
C123 C122 C121 119.8(7)
B3 B8 B2 65.3(4)
B3 B8 B11 110.1(5)
B2 B8 B11 110.0(4)
B3 B8 B7 112.1(4)
B2 B8 B7 60.4(4)
B11 B8 B7 59.5(4)
B3 B8 B9 60.3(4)
B2 B8 B9 112.5(4)
B11 B8 B9 60.0(4)
B7 B8 B9 108.3(5)
C323 C322 C321 120.4(6)
C224 C225 C226 119.8(7)
C114 C113 C112 121.4(6)
C423 C424 C425 120.5(6)
C225 C224 C223 120.9(6)
C125 C124 C123 120.6(7)
C313 C314 C315 120.7(6)
C224 C223 C222 119.3(8)
C122 C123 C124 120.0(7)
C324 C325 C326 119.9(7)
C413 C414 C415 121.0(6)
C324 C323 C322 120.8(7)
C323 C324 C325 120.2(7)
C124 C125 C126 120.1(7)
C414 C413 C412 120.0(6)
Cl1 C1 Cl2 110.9(4)
Cl3 C2 Cl4 115.5(5)
Cl5 C3 Cl6 113.4(6)

loop_
_geom_bond_atom_site_label_1
_geom_bond_atom_site_label_2
_geom_bond_distance
Pd1 P2 2.2792(14)
Pd1 P1 2.2809(13)
Pd1 S2 2.3702(12)
Pd1 S1 2.3730(13)
Pd1 Pd2 3.0968(5)
Pd1 Sn1 3.1825(5)
Pd2 P4 2.2735(13)
Pd2 P3 2.2753(13)
Pd2 S1 2.3532(12)
Pd2 S2 2.3583(12)
Sn1 B2 2.312(6)
Sn1 B4 2.331(6)
Sn1 B5 2.332(6)
Sn1 B3 2.333(6)
Sn1 B1 2.343(5)
Sn1 S1 2.5359(12)
Sn1 S2 2.5653(12)
P2 C221 1.803(5)
P2 C211 1.807(5)
P2 C231 1.824(6)
P4 C421 1.806(5)
P4 C431 1.818(5)
P4 C411 1.819(5)
P1 C111 1.808(5)
P1 C121 1.808(6)
P1 C131 1.823(6)
P3 C311 1.801(5)
P3 C321 1.810(5)
P3 C331 1.817(5)
C311 C312 1.389(7)
C311 C316 1.397(7)
C221 C222 1.367(9)
C221 C226 1.390(8)
C321 C326 1.373(8)
C321 C322 1.395(8)
C316 C315 1.381(8)
C111 C116 1.383(7)
C111 C112 1.385(8)
C121 C126 1.372(9)
C121 C122 1.388(8)
C431 C332 1.520(7)
C332 C331 1.542(7)
C216 C215 1.382(8)
C216 C211 1.385(7)
B1 B7 1.754(8)
B1 B6 1.756(8)
B1 B5 1.893(9)
B1 B2 1.922(8)
B6 B11 1.759(8)
B6 B5 1.769(8)
B6 B7 1.775(9)
B6 B10 1.786(9)
C421 C422 1.376(8)
C421 C426 1.406(8)
C411 C416 1.379(8)
C411 C412 1.382(8)
C422 C423 1.399(8)
C212 C211 1.385(8)
C212 C213 1.391(8)
C231 C132 1.532(8)
C426 C425 1.372(8)
C116 C115 1.387(7)
B5 B10 1.769(8)
B5 B4 1.910(8)
C312 C313 1.369(8)
C115 C114 1.361(9)
C214 C215 1.369(9)
C214 C213 1.383(9)
C412 C413 1.398(9)
B2 B8 1.764(10)
B2 B7 1.781(9)
B2 B3 1.898(9)
C131 C132 1.514(9)
C226 C225 1.380(9)
C222 C223 1.406(9)
C114 C113 1.359(9)
C416 C415 1.385(8)
C112 C113 1.394(8)
C415 C414 1.362(10)
B10 B4 1.780(8)
B10 B11 1.782(9)
B10 B9 1.787(9)
C425 C424 1.368(10)
B7 B11 1.759(10)
B7 B8 1.775(9)
B4 B9 1.773(8)
B4 B3 1.884(9)
B9 B11 1.776(9)
B9 B3 1.776(9)
B9 B8 1.779(10)
C423 C424 1.357(10)
B3 B8 1.756(8)
B11 B8 1.771(10)
C126 C125 1.397(9)
C315 C314 1.378(9)
C326 C325 1.402(10)
C313 C314 1.366(9)
C122 C123 1.372(10)
C322 C323 1.380(9)
C225 C224 1.344(11)
C224 C223 1.389(11)
C124 C125 1.355(11)
C124 C123 1.373(12)
C325 C324 1.369(11)
C414 C413 1.361(11)
C323 C324 1.346(11)
Cl2 C1 1.754(8)
Cl1 C1 1.733(7)
Cl4 C2 1.723(10)
Cl3 C2 1.663(10)
Cl6 C3 1.778(11)
Cl5 C3 1.656(11)
